data_8105641
loop_
_publ_author_name
'Sun, Junshan'

_publ_section_title
;
 Crystal structure of
 catena-poly[(1-(4-fluorophenyl)-N--(5-((trimethylstannyl)thio)-1,3,4-thiadiazol-2-yl)methanimine],
 (C12H14FN3S2Sn)n
;
_journal_issue 2
_journal_name_full 'Zeitschrift f\"ur Kristallographie - New Crystal Structures'
_journal_page_first 347
_journal_page_last 348
_journal_paper_doi 10.1515/ncrs-2018-0407
_journal_volume 234
_journal_year 2019
_chemical_formula_sum 'C12 H14 F N3 S2 Sn'
_chemical_formula_weight 402.07
_space_group_crystal_system orthorhombic
_space_group_IT_number 61
_space_group_name_Hall '-P 2ac 2ab'
_space_group_name_H-M_alt 'P b c a'
_atom_sites_solution_hydrogens geom
_audit_creation_method SHELXL-2015/1
_cell_angle_alpha 90
_cell_angle_beta 90
_cell_angle_gamma 90
_cell_formula_units_Z 8
_cell_length_a 12.954(3)
_cell_length_b 11.494(3)
_cell_length_c 20.825(5)
_cell_measurement_reflns_used 4411
_cell_measurement_temperature 298(2)
_cell_measurement_theta_max 28.113
_cell_measurement_theta_min 2.510
_cell_volume 3100.7(13)
_computing_cell_refinement 'SAINT [6]'
_computing_data_collection 'SMART [6]'
_computing_data_reduction SAINT[6]
_computing_molecular_graphics 'SHELXL-2015 [7]'
_computing_structure_refinement 'SHELXL-2015 [7]'
_computing_structure_solution 'SHELXL-2015 [7]'
_diffrn_ambient_temperature 298(2)
_diffrn_measured_fraction_theta_full 1.000
_diffrn_measured_fraction_theta_max 1.000
_diffrn_measurement_device_type 'Bruker SMART APEX II CCD'
_diffrn_radiation_type MoK\a
_diffrn_radiation_wavelength 0.71073
_diffrn_reflns_av_R_equivalents 0.0360
_diffrn_reflns_av_unetI/netI 0.0264
_diffrn_reflns_Laue_measured_fraction_full 1.000
_diffrn_reflns_Laue_measured_fraction_max 1.000
_diffrn_reflns_limit_h_max 11
_diffrn_reflns_limit_h_min -15
_diffrn_reflns_limit_k_max 11
_diffrn_reflns_limit_k_min -13
_diffrn_reflns_limit_l_max 24
_diffrn_reflns_limit_l_min -24
_diffrn_reflns_number 13303
_diffrn_reflns_point_group_measured_fraction_full 1.000
_diffrn_reflns_point_group_measured_fraction_max 1.000
_diffrn_reflns_theta_full 25.006
_diffrn_reflns_theta_max 25.006
_diffrn_reflns_theta_min 2.510
_exptl_absorpt_coefficient_mu 1.917
_exptl_absorpt_correction_T_max 0.7364
_exptl_absorpt_correction_T_min 0.6872
_exptl_absorpt_correction_type multi-scan
_exptl_absorpt_process_details sadabs
_exptl_crystal_density_diffrn 1.723
_exptl_crystal_description block
_exptl_crystal_F_000 1584
_exptl_crystal_size_max 0.240
_exptl_crystal_size_mid 0.200
_exptl_crystal_size_min 0.170
_refine_diff_density_max 0.667
_refine_diff_density_min -0.320
_refine_diff_density_rms 0.070
_refine_ls_extinction_coef .
_refine_ls_extinction_method none
_refine_ls_goodness_of_fit_ref 1.034
_refine_ls_hydrogen_treatment constr
_refine_ls_matrix_type full
_refine_ls_number_parameters 172
_refine_ls_number_reflns 2730
_refine_ls_number_restraints 0
_refine_ls_restrained_S_all 1.034
_refine_ls_R_factor_all 0.0462
_refine_ls_R_factor_gt 0.0274
_refine_ls_shift/su_max 0.000
_refine_ls_shift/su_mean 0.000
_refine_ls_structure_factor_coef Fsqd
_refine_ls_weighting_details 'w=1/[\s^2^(Fo^2^)+(0.0268P)^2^+1.9955P] where P=(Fo^2^+2Fc^2^)/3'
_refine_ls_weighting_scheme calc
_refine_ls_wR_factor_gt 0.0573
_refine_ls_wR_factor_ref 0.0658
_reflns_Friedel_coverage 0.000
_reflns_Friedel_fraction_full .
_reflns_Friedel_fraction_max .
_reflns_number_gt 2017
_reflns_number_total 2730
_reflns_threshold_expression 'I > 2\s(I)'
_cod_data_source_file suppl_ncrs-2018-0407_suppl.cif
_cod_data_source_block sjs-1
_cod_database_code 8105641
_shelx_shelxl_version_number 2015/1
_shelx_space_group_comment
;
The symmetry employed for this shelxl refinement is uniquely defined
by the following loop, which should always be used as a source of
symmetry information in preference to the above space-group names.
They are only intended as comments.
;
_shelx_estimated_absorpt_t_min 0.656
_shelx_estimated_absorpt_t_max 0.736

loop_
_space_group_symop_operation_xyz
'x, y, z'
'-x+1/2, -y, z+1/2'
'-x, y+1/2, -z+1/2'
'x+1/2, -y+1/2, -z'
'-x, -y, -z'
'x-1/2, y, -z-1/2'
'x, -y-1/2, z-1/2'
'-x-1/2, y-1/2, z'

loop_
_atom_site_label
_atom_site_type_symbol
_atom_site_fract_x
_atom_site_fract_y
_atom_site_fract_z
_atom_site_U_iso_or_equiv
_atom_site_adp_type
_atom_site_occupancy
_atom_site_site_symmetry_order
_atom_site_calc_flag
_atom_site_refinement_flags_posn
_atom_site_refinement_flags_adp
_atom_site_refinement_flags_occupancy
_atom_site_disorder_assembly
_atom_site_disorder_group
Sn1 Sn 0.06879(2) 0.44181(2) 0.24525(2) 0.04387(10) Uani 1 1 d . . . . .
C10 C 0.1255(4) 0.5618(3) 0.31421(19) 0.0621(11) Uani 1 1 d . . . . .
H10A H 0.195837 0.543236 0.324377 0.093 Uiso 1 1 calc R U . . .
H10B H 0.121937 0.639195 0.297015 0.093 Uiso 1 1 calc R U . . .
H10C H 0.084231 0.557255 0.352435 0.093 Uiso 1 1 calc R U . . .
S1 S 0.16267(8) 0.75847(8) 0.08153(5) 0.0506(3) Uani 1 1 d . . . . .
S2 S 0.16415(9) 0.52602(8) 0.14606(5) 0.0559(3) Uani 1 1 d . . . . .
N3 N 0.0709(2) 0.9768(2) 0.09061(14) 0.0451(7) Uani 1 1 d . . . . .
C2 C 0.0814(3) 0.8639(3) 0.11276(17) 0.0411(8) Uani 1 1 d . . . . .
N1 N 0.0505(2) 0.7144(2) 0.17868(14) 0.0480(8) Uani 1 1 d . . . . .
N2 N 0.0293(2) 0.8285(2) 0.16243(14) 0.0447(7) Uani 1 1 d . . . . .
C1 C 0.1175(3) 0.6669(3) 0.14093(16) 0.0410(8) Uani 1 1 d . . . . .
C11 C -0.0837(3) 0.4526(4) 0.2100(2) 0.0664(12) Uani 1 1 d . . . . .
H11A H -0.095235 0.391449 0.179389 0.100 Uiso 1 1 calc R U . . .
H11B H -0.131473 0.444652 0.244936 0.100 Uiso 1 1 calc R U . . .
H11C H -0.093768 0.526592 0.189516 0.100 Uiso 1 1 calc R U . . .
C12 C 0.1509(3) 0.2830(3) 0.2351(2) 0.0611(11) Uani 1 1 d . . . . .
H12A H 0.218592 0.291225 0.253209 0.092 Uiso 1 1 calc R U . . .
H12B H 0.114463 0.222068 0.257005 0.092 Uiso 1 1 calc R U . . .
H12C H 0.156666 0.263832 0.190325 0.092 Uiso 1 1 calc R U . . .
F1 F 0.1213(3) 1.4589(2) -0.05275(16) 0.1110(11) Uani 1 1 d . . . . .
C3 C 0.1212(3) 1.0087(3) 0.04115(18) 0.0481(9) Uani 1 1 d . . . . .
H3 H 0.162038 0.954011 0.020228 0.058 Uiso 1 1 calc R U . . .
C4 C 0.1179(3) 1.1263(3) 0.01579(18) 0.0483(10) Uani 1 1 d . . . . .
C7 C 0.1195(4) 1.3486(4) -0.0306(2) 0.0726(14) Uani 1 1 d . . . . .
C5 C 0.0610(3) 1.2126(3) 0.0462(2) 0.0607(11) Uani 1 1 d . . . . .
H5 H 0.022120 1.194576 0.082389 0.073 Uiso 1 1 calc R U . . .
C9 C 0.1745(4) 1.1541(4) -0.03873(19) 0.0632(12) Uani 1 1 d . . . . .
H9 H 0.212256 1.096691 -0.059667 0.076 Uiso 1 1 calc R U . . .
C6 C 0.0619(4) 1.3252(4) 0.0228(2) 0.0754(14) Uani 1 1 d . . . . .
H6 H 0.024152 1.383544 0.042871 0.090 Uiso 1 1 calc R U . . .
C8 C 0.1748(4) 1.2668(4) -0.0620(2) 0.0728(14) Uani 1 1 d . . . . .
H8 H 0.212346 1.285897 -0.098606 0.087 Uiso 1 1 calc R U . . .

loop_
_atom_site_aniso_label
_atom_site_aniso_U_11
_atom_site_aniso_U_22
_atom_site_aniso_U_33
_atom_site_aniso_U_23
_atom_site_aniso_U_13
_atom_site_aniso_U_12
Sn1 0.03987(15) 0.03803(14) 0.05372(17) -0.00101(12) 0.00248(13) 0.00189(11)
C10 0.070(3) 0.054(2) 0.062(3) -0.007(2) 0.003(2) -0.017(2)
S1 0.0553(6) 0.0461(5) 0.0505(6) 0.0066(4) 0.0175(5) 0.0048(5)
S2 0.0628(7) 0.0402(5) 0.0647(6) 0.0051(5) 0.0239(6) 0.0071(5)
N3 0.0431(18) 0.0420(16) 0.0502(18) 0.0061(14) -0.0007(16) -0.0020(14)
C2 0.036(2) 0.0420(19) 0.045(2) -0.0010(16) -0.0004(18) -0.0019(15)
N1 0.053(2) 0.0391(16) 0.0523(18) 0.0050(14) 0.0152(16) 0.0035(14)
N2 0.0473(19) 0.0405(16) 0.0461(18) 0.0007(14) 0.0052(15) 0.0036(14)
C1 0.043(2) 0.0388(19) 0.041(2) 0.0012(16) 0.0029(18) 0.0001(16)
C11 0.054(3) 0.074(3) 0.071(3) 0.015(2) -0.005(2) -0.002(2)
C12 0.058(3) 0.048(2) 0.078(3) 0.008(2) 0.019(2) 0.0099(19)
F1 0.145(3) 0.0638(17) 0.124(2) 0.0455(16) -0.032(2) -0.0138(18)
C3 0.050(2) 0.042(2) 0.052(2) -0.0018(18) -0.007(2) -0.0022(18)
C4 0.051(3) 0.045(2) 0.049(2) 0.0053(17) -0.014(2) -0.0110(19)
C7 0.091(4) 0.048(3) 0.078(3) 0.025(2) -0.033(3) -0.012(3)
C5 0.062(3) 0.052(2) 0.069(3) 0.010(2) -0.006(2) -0.002(2)
C9 0.078(3) 0.063(3) 0.048(2) 0.006(2) -0.004(2) -0.010(2)
C6 0.081(4) 0.053(3) 0.092(4) 0.007(2) -0.019(3) 0.003(2)
C8 0.094(4) 0.070(3) 0.055(3) 0.023(2) -0.018(3) -0.025(3)

loop_
_atom_type_symbol
_atom_type_description
_atom_type_scat_dispersion_real
_atom_type_scat_dispersion_imag
_atom_type_scat_source
C C 0.0033 0.0016 'International Tables Vol C Tables 4.2.6.8 and 6.1.1.4'
H H 0.0000 0.0000 'International Tables Vol C Tables 4.2.6.8 and 6.1.1.4'
Sn Sn -0.6537 1.4246 'International Tables Vol C Tables 4.2.6.8 and 6.1.1.4'
N N 0.0061 0.0033 'International Tables Vol C Tables 4.2.6.8 and 6.1.1.4'
S S 0.1246 0.1234 'International Tables Vol C Tables 4.2.6.8 and 6.1.1.4'
F F 0.0171 0.0103 'International Tables Vol C Tables 4.2.6.8 and 6.1.1.4'

loop_
_geom_angle_atom_site_label_1
_geom_angle_atom_site_label_2
_geom_angle_atom_site_label_3
_geom_angle
_geom_angle_site_symmetry_1
_geom_angle_site_symmetry_3
C11 Sn1 C10 121.40(19) . .
C11 Sn1 C12 118.96(18) . .
C10 Sn1 C12 116.95(18) . .
C11 Sn1 S2 98.42(12) . .
C10 Sn1 S2 97.57(12) . .
C12 Sn1 S2 90.15(11) . .
Sn1 C10 H10A 109.5 . .
Sn1 C10 H10B 109.5 . .
H10A C10 H10B 109.5 . .
Sn1 C10 H10C 109.5 . .
H10A C10 H10C 109.5 . .
H10B C10 H10C 109.5 . .
C1 S1 C2 87.22(17) . .
C1 S2 Sn1 103.41(12) . .
C3 N3 C2 119.4(3) . .
N2 C2 N3 120.6(3) . .
N2 C2 S1 113.2(3) . .
N3 C2 S1 126.2(3) . .
C1 N1 N2 112.7(3) . .
C2 N2 N1 112.9(3) . .
N1 C1 S1 113.9(2) . .
N1 C1 S2 126.3(3) . .
S1 C1 S2 119.7(2) . .
Sn1 C11 H11A 109.5 . .
Sn1 C11 H11B 109.5 . .
H11A C11 H11B 109.5 . .
Sn1 C11 H11C 109.5 . .
H11A C11 H11C 109.5 . .
H11B C11 H11C 109.5 . .
Sn1 C12 H12A 109.5 . .
Sn1 C12 H12B 109.5 . .
H12A C12 H12B 109.5 . .
Sn1 C12 H12C 109.5 . .
H12A C12 H12C 109.5 . .
H12B C12 H12C 109.5 . .
N3 C3 C4 123.2(4) . .
N3 C3 H3 118.4 . .
C4 C3 H3 118.4 . .
C9 C4 C5 119.3(4) . .
C9 C4 C3 119.7(4) . .
C5 C4 C3 121.0(4) . .
F1 C7 C8 118.6(5) . .
F1 C7 C6 118.2(5) . .
C8 C7 C6 123.2(4) . .
C6 C5 C4 120.2(4) . .
C6 C5 H5 119.9 . .
C4 C5 H5 119.9 . .
C8 C9 C4 120.3(4) . .
C8 C9 H9 119.9 . .
C4 C9 H9 119.9 . .
C7 C6 C5 118.4(5) . .
C7 C6 H6 120.8 . .
C5 C6 H6 120.8 . .
C7 C8 C9 118.7(4) . .
C7 C8 H8 120.7 . .
C9 C8 H8 120.7 . .

loop_
_geom_bond_atom_site_label_1
_geom_bond_atom_site_label_2
_geom_bond_distance
_geom_bond_site_symmetry_2
Sn1 C11 2.111(4) .
Sn1 C10 2.122(4) .
Sn1 C12 2.123(4) .
Sn1 S2 2.5942(11) .
C10 H10A 0.9600 .
C10 H10B 0.9600 .
C10 H10C 0.9600 .
S1 C1 1.726(3) .
S1 C2 1.732(4) .
S2 C1 1.731(3) .
N3 C3 1.273(4) .
N3 C2 1.383(4) .
C2 N2 1.300(4) .
N1 C1 1.293(4) .
N1 N2 1.381(4) .
C11 H11A 0.9600 .
C11 H11B 0.9600 .
C11 H11C 0.9600 .
C12 H12A 0.9600 .
C12 H12B 0.9600 .
C12 H12C 0.9600 .
F1 C7 1.350(5) .
C3 C4 1.452(5) .
C3 H3 0.9300 .
C4 C9 1.388(5) .
C4 C5 1.388(5) .
C7 C8 1.351(7) .
C7 C6 1.365(7) .
C5 C6 1.383(5) .
C5 H5 0.9300 .
C9 C8 1.383(6) .
C9 H9 0.9300 .
C6 H6 0.9300 .
C8 H8 0.9300 .
